data_9006415
loop_
_publ_author_name
'Muraoka, Y.'
'Kihara, K.'

_publ_section_title
;
 The temperature dependence of the crystal structure of berlinite,
 a quartz-type form of AlPO4
 Sample: T = 598 C
;
_journal_name_full 'Physics and Chemistry of Minerals'
_journal_page_first 243
_journal_page_last 253
_journal_paper_doi 10.1007/s002690050036
_journal_volume 24
_journal_year 1997
_chemical_formula_sum 'Al O4 P'
_chemical_name_mineral Berlinite
_symmetry_space_group_name_H-M 'P 62 2 2'
_cell_angle_alpha 90
_cell_angle_beta 90
_cell_angle_gamma 120
_cell_length_a 5.040
_cell_length_b 5.040
_cell_length_c 11.061
_cell_formula_units_Z 3
_cell_volume 243.325
_database_code_amcsd 0007997
_diffrn_ambient_temperature 871.15
_exptl_crystal_density_diffrn 2.497
_cod_original_formula_sum 'Al P O4'
_cod_database_code 9006415

loop_
_space_group_symop_operation_xyz
x,y,z
x,x-y,-z
x-y,x,1/3+z
y,x,1/3-z
-y,x-y,2/3+z
-x+y,y,2/3-z
-x,-y,z
-x,-x+y,-z
-x+y,-x,1/3+z
-y,-x,1/3-z
y,-x+y,2/3+z
x-y,-y,2/3-z

loop_
_atom_site_aniso_label
_atom_site_aniso_U_11
_atom_site_aniso_U_22
_atom_site_aniso_U_33
_atom_site_aniso_U_12
_atom_site_aniso_U_13
_atom_site_aniso_U_23
Al 0.03406 0.02731 0.02355 0.01366 0.00000 0.00000
P 0.03301 0.02483 0.02628 0.01242 0.00000 0.00000
O 0.06677 0.06882 0.06954 0.03407 -0.00890 0.03610

loop_
_atom_site_label
_atom_site_fract_x
_atom_site_fract_y
_atom_site_fract_z
_atom_site_U_iso_or_equiv
Al 0.50000 0.00000 0.33333 0.02900
P 0.50000 0.00000 0.83333 0.02900
O 0.41998 0.22798 0.24406 0.06800

loop_
_cod_related_entry_id
_cod_related_entry_database
_cod_related_entry_code
1 AMCSD 0007997
